data_4076688
loop_
_publ_author_name
'Tani, Kazuyasu'
'Yamada, Ryo'
'Kanda, Takahiro'
'Suzuki, Masahiro'
'Kato, Shinzi'
'Murai, Toshiaki'

_publ_section_title
;
 Synthesis and Structure of Group 14 Element Derivatives of
 Carbotelluroates
;
_journal_issue 7
_journal_name_full Organometallics
_journal_page_first 1487
_journal_paper_doi 10.1021/om010934b
_journal_volume 21
_journal_year 2002
_chemical_formula_moiety 'C26 H22 O Se Sn '
_chemical_formula_sum 'C26 H22 O Se Sn'
_chemical_formula_weight 548.11
_space_group_IT_number 2
_symmetry_cell_setting triclinic
_symmetry_Int_Tables_number 2
_symmetry_space_group_name_Hall '-P 1'
_symmetry_space_group_name_H-M 'P -1'
_cell_angle_alpha 92.497(8)
_cell_angle_beta 109.783(6)
_cell_angle_gamma 91.956(10)
_cell_formula_units_Z 2
_cell_length_a 9.592(1)
_cell_length_b 16.309(2)
_cell_length_c 7.8722(6)
_cell_measurement_reflns_used 25
_cell_measurement_temperature 296.2
_cell_measurement_theta_max 15.0
_cell_measurement_theta_min 14.4
_cell_volume 1156.1(2)
_computing_cell_refinement 'MSC/AFC Diffractometer Control'
_computing_data_collection 'MSC/AFC Diffractometer Control'
_computing_data_reduction 'teXsan Ver. 1.10'
_computing_publication_material 'teXsan Ver. 1.10'
_computing_structure_refinement 'teXsan Ver. 1.10'
_computing_structure_solution SHELXS86
_diffrn_measured_fraction_theta_full 1.0009
_diffrn_measured_fraction_theta_max 1.0009
_diffrn_measurement_device_type 'Rigaku AFC7R'
_diffrn_measurement_method \w-2\q
_diffrn_radiation_type 'Mo K\a'
_diffrn_radiation_wavelength 0.7107
_diffrn_reflns_av_R_equivalents 0.038
_diffrn_reflns_limit_h_max 12
_diffrn_reflns_limit_h_min 0
_diffrn_reflns_limit_k_max 21
_diffrn_reflns_limit_k_min -21
_diffrn_reflns_limit_l_max 9
_diffrn_reflns_limit_l_min -10
_diffrn_reflns_number 5619
_diffrn_reflns_theta_full 27.50
_diffrn_reflns_theta_max 27.50
_diffrn_standards_decay_% 1.94
_diffrn_standards_interval_count 150
_diffrn_standards_number 3
_exptl_absorpt_coefficient_mu 2.693
_exptl_absorpt_correction_T_max 0.998
_exptl_absorpt_correction_T_min 0.904
_exptl_absorpt_correction_type psi-scan
_exptl_absorpt_process_details '(North, Phillips & Mathews, 1968)'
_exptl_crystal_colour colorless
_exptl_crystal_density_diffrn 1.574
_exptl_crystal_density_method 'not measured'
_exptl_crystal_description prismatic
_exptl_crystal_size_max 0.290
_exptl_crystal_size_mid 0.230
_exptl_crystal_size_min 0.230
_refine_diff_density_max 1.18
_refine_diff_density_min -1.30
_refine_ls_extinction_method none
_refine_ls_goodness_of_fit_ref 1.175
_refine_ls_hydrogen_treatment noref
_refine_ls_number_parameters 262
_refine_ls_number_reflns 5301
_refine_ls_R_factor_gt 0.0477
_refine_ls_shift/su_max 0.0036
_refine_ls_structure_factor_coef Fsqd
_refine_ls_weighting_details 'w = 1/[\s^2^(Fo^2^) + (0.05000(Max(Fo^2^,0) + 2Fc^2^)/3)^2^]'
_refine_ls_weighting_scheme calc
_refine_ls_wR_factor_ref 0.1204
_reflns_number_gt 3692
_reflns_number_total 5302
_reflns_threshold_expression F^2^>2.0\s(F^2^)
_cod_data_source_file om010934b.cif
_cod_data_source_block 4-MeC6H4COSeSnPh3
_cod_original_sg_symbol_H-M 'P -1         '
_cod_original_formula_sum 'C26 H22 O Se Sn '
_cod_database_code 4076688

loop_
_symmetry_equiv_pos_as_xyz
x,y,z
-x,-y,-z

loop_
_atom_site_label
_atom_site_type_symbol
_atom_site_fract_x
_atom_site_fract_y
_atom_site_fract_z
_atom_site_U_iso_or_equiv
_atom_site_adp_type
_atom_site_occupancy
_atom_site_calc_flag
Sn(1) Sn 0.25074(4) 0.21476(2) 0.30935(4) 0.0535(1) Uani 1.00 d
Se(11) Se 0.15044(7) 0.34333(4) 0.41312(7) 0.0706(2) Uani 1.00 d
O(11) O 0.4113(4) 0.3084(3) 0.6740(5) 0.074(1) Uani 1.00 d
C(11) C 0.3057(6) 0.3497(3) 0.6472(7) 0.056(1) Uani 1.00 d
C(12) C 0.2853(6) 0.4073(3) 0.7887(7) 0.056(1) Uani 1.00 d
C(13) C 0.3838(6) 0.4049(3) 0.9656(7) 0.062(2) Uani 1.00 d
C(14) C 0.3676(7) 0.4549(4) 1.1014(7) 0.069(2) Uani 1.00 d
C(15) C 0.2574(7) 0.5107(4) 1.0677(9) 0.077(2) Uani 1.00 d
C(16) C 0.1611(8) 0.5140(4) 0.890(1) 0.093(2) Uani 1.00 d
C(17) C 0.1741(7) 0.4621(4) 0.7535(8) 0.077(2) Uani 1.00 d
C(18) C 0.2448(9) 0.5671(4) 1.217(1) 0.108(3) Uani 1.00 d
C(21) C 0.4493(5) 0.2334(3) 0.2508(6) 0.053(1) Uani 1.00 d
C(22) C 0.5707(6) 0.2814(4) 0.3600(7) 0.066(2) Uani 1.00 d
C(23) C 0.6956(6) 0.2927(4) 0.3114(8) 0.080(2) Uani 1.00 d
C(24) C 0.7028(7) 0.2542(4) 0.1556(10) 0.081(2) Uani 1.00 d
C(25) C 0.5847(7) 0.2063(4) 0.0478(8) 0.076(2) Uani 1.00 d
C(26) C 0.4594(6) 0.1956(3) 0.0943(7) 0.067(2) Uani 1.00 d
C(31) C 0.0729(5) 0.1844(3) 0.0599(7) 0.056(1) Uani 1.00 d
C(32) C 0.0457(7) 0.2381(4) -0.0784(8) 0.074(2) Uani 1.00 d
C(33) C -0.0711(8) 0.2219(5) -0.2394(8) 0.092(2) Uani 1.00 d
C(34) C -0.1606(7) 0.1522(5) -0.2645(9) 0.090(2) Uani 1.00 d
C(35) C -0.1357(7) 0.0995(5) -0.131(1) 0.091(2) Uani 1.00 d
C(36) C -0.0185(6) 0.1149(4) 0.0349(8) 0.070(2) Uani 1.00 d
C(41) C 0.2680(6) 0.1234(3) 0.4994(6) 0.055(1) Uani 1.00 d
C(42) C 0.3965(7) 0.0843(4) 0.5705(9) 0.084(2) Uani 1.00 d
C(43) C 0.4081(8) 0.0242(5) 0.692(1) 0.097(3) Uani 1.00 d
C(44) C 0.2928(9) 0.0031(4) 0.7463(8) 0.088(2) Uani 1.00 d
C(45) C 0.1662(9) 0.0436(5) 0.681(1) 0.098(3) Uani 1.00 d
C(46) C 0.1525(7) 0.1028(4) 0.5560(9) 0.085(2) Uani 1.00 d
H(11) H 0.4648 0.3680 0.9917 0.0735 Uiso 1.00 calc
H(12) H 0.4339 0.4502 1.2237 0.0870 Uiso 1.00 calc
H(13) H 0.0634 0.5567 0.8617 0.1004 Uiso 1.00 calc
H(14) H 0.1034 0.4646 0.6308 0.0931 Uiso 1.00 calc
H(15) H 0.2833 0.5416 1.3298 0.1286 Uiso 1.00 calc
H(16) H 0.1416 0.5767 1.1977 0.1286 Uiso 1.00 calc
H(17) H 0.2962 0.6180 1.2243 0.1286 Uiso 1.00 calc
H(21) H 0.5675 0.3066 0.4726 0.0809 Uiso 1.00 calc
H(22) H 0.7784 0.3292 0.3874 0.0971 Uiso 1.00 calc
H(23) H 0.7906 0.2618 0.1230 0.0944 Uiso 1.00 calc
H(24) H 0.5885 0.1791 -0.0611 0.0920 Uiso 1.00 calc
H(25) H 0.3749 0.1613 0.0155 0.0797 Uiso 1.00 calc
H(31) H 0.1119 0.2863 -0.0624 0.0880 Uiso 1.00 calc
H(32) H -0.0932 0.2604 -0.3318 0.1132 Uiso 1.00 calc
H(33) H -0.2413 0.1396 -0.3778 0.1044 Uiso 1.00 calc
H(34) H -0.1981 0.0504 -0.1536 0.1104 Uiso 1.00 calc
H(35) H 0.0000 0.0759 0.1305 0.0855 Uiso 1.00 calc
H(41) H 0.4794 0.0989 0.5337 0.1002 Uiso 1.00 calc
H(42) H 0.5011 -0.0017 0.7427 0.1135 Uiso 1.00 calc
H(43) H 0.2987 -0.0405 0.8276 0.1066 Uiso 1.00 calc
H(44) H 0.0819 0.0315 0.7207 0.1155 Uiso 1.00 calc
H(45) H 0.0620 0.1323 0.5103 0.1003 Uiso 1.00 calc

loop_
_atom_site_aniso_label
_atom_site_aniso_U_11
_atom_site_aniso_U_22
_atom_site_aniso_U_33
_atom_site_aniso_U_12
_atom_site_aniso_U_13
_atom_site_aniso_U_23
Sn(1) 0.0523(2) 0.0590(2) 0.0460(2) -0.0034(1) 0.0127(1) 0.0081(1)
Se(11) 0.0737(4) 0.0715(4) 0.0560(3) 0.0135(3) 0.0072(3) 0.0052(3)
O(11) 0.067(2) 0.092(3) 0.060(2) 0.019(2) 0.016(2) 0.001(2)
C(11) 0.064(3) 0.053(3) 0.052(3) -0.002(2) 0.020(2) 0.010(2)
C(12) 0.058(3) 0.052(3) 0.059(3) -0.002(2) 0.020(2) 0.009(2)
C(13) 0.066(3) 0.057(3) 0.062(3) 0.005(2) 0.019(3) 0.012(2)
C(14) 0.081(4) 0.064(3) 0.058(3) -0.011(3) 0.019(3) -0.003(3)
C(15) 0.083(4) 0.060(4) 0.089(4) -0.006(3) 0.035(4) -0.013(3)
C(16) 0.095(5) 0.078(4) 0.097(5) 0.029(4) 0.019(4) -0.005(4)
C(17) 0.082(4) 0.069(4) 0.070(4) 0.018(3) 0.012(3) 0.000(3)
C(18) 0.133(6) 0.077(5) 0.114(6) -0.010(4) 0.051(5) -0.036(4)
C(21) 0.051(3) 0.063(3) 0.048(3) 0.004(2) 0.017(2) 0.013(2)
C(22) 0.056(3) 0.093(4) 0.046(3) -0.005(3) 0.012(2) 0.006(3)
C(23) 0.051(3) 0.115(5) 0.066(4) -0.009(3) 0.008(3) 0.015(3)
C(24) 0.060(3) 0.103(5) 0.089(4) 0.017(3) 0.035(3) 0.031(4)
C(25) 0.084(4) 0.082(4) 0.073(4) 0.019(3) 0.040(3) 0.006(3)
C(26) 0.062(3) 0.072(4) 0.063(3) -0.002(3) 0.018(3) 0.001(3)
C(31) 0.048(3) 0.060(3) 0.055(3) -0.001(2) 0.013(2) -0.002(2)
C(32) 0.075(4) 0.075(4) 0.059(3) -0.008(3) 0.008(3) 0.014(3)
C(33) 0.098(5) 0.106(5) 0.058(3) 0.018(4) 0.004(3) 0.011(3)
C(34) 0.075(4) 0.104(5) 0.072(4) 0.009(4) 0.002(3) -0.021(4)
C(35) 0.068(4) 0.101(5) 0.098(5) -0.026(4) 0.026(4) -0.026(4)
C(36) 0.062(3) 0.075(4) 0.072(4) -0.010(3) 0.025(3) -0.001(3)
C(41) 0.062(3) 0.055(3) 0.046(3) -0.001(2) 0.017(2) 0.003(2)
C(42) 0.067(4) 0.094(5) 0.094(5) 0.007(3) 0.026(3) 0.033(4)
C(43) 0.086(5) 0.102(5) 0.098(5) 0.026(4) 0.019(4) 0.042(4)
C(44) 0.129(6) 0.073(4) 0.063(4) -0.002(4) 0.031(4) 0.016(3)
C(45) 0.111(6) 0.103(5) 0.106(5) 0.010(4) 0.064(5) 0.039(4)
C(46) 0.084(4) 0.100(5) 0.088(4) 0.018(4) 0.046(4) 0.031(4)

loop_
_atom_type_symbol
_atom_type_description
_atom_type_scat_dispersion_real
_atom_type_scat_dispersion_imag
_atom_type_scat_source
C C 0.003 0.002
;International Tables for Crystallography
(1992, Vol. C, Tables 4.2.6.8 and 6.1.1.1)
;
H H 0.000 0.000
;International Tables for Crystallography
(1992, Vol. C, Table 6.1.1.2)
;
O O 0.011 0.006
;International Tables for Crystallography
(1992, Vol. C, Tables 4.2.6.8 and 6.1.1.1)
;
Se Se -0.093 2.226
;International Tables for Crystallography
(1992, Vol. C, Tables 4.2.6.8 and 6.1.1.1)
;
Sn Sn -0.654 1.425
;International Tables for Crystallography
(1992, Vol. C, Tables 4.2.6.8 and 6.1.1.1)
;

loop_
_geom_angle_atom_site_label_1
_geom_angle_atom_site_label_2
_geom_angle_atom_site_label_3
_geom_angle
_geom_angle_site_symmetry_2
_geom_angle_site_symmetry_3
_geom_angle_publ_flag
Se(11) Sn(1) O(11) 57.56(7) 1_555 1_555 yes
Se(11) Sn(1) C(21) 115.6(1) 1_555 1_555 yes
Se(11) Sn(1) C(31) 99.1(1) 1_555 1_555 yes
Se(11) Sn(1) C(41) 109.0(1) 1_555 1_555 yes
O(11) Sn(1) C(21) 87.0(2) 1_555 1_555 yes
O(11) Sn(1) C(31) 156.5(2) 1_555 1_555 yes
O(11) Sn(1) C(41) 76.8(2) 1_555 1_555 yes
C(21) Sn(1) C(31) 108.3(2) 1_555 1_555 yes
C(21) Sn(1) C(41) 112.4(2) 1_555 1_555 yes
C(31) Sn(1) C(41) 111.7(2) 1_555 1_555 yes
Sn(1) Se(11) C(11) 92.4(2) 1_555 1_555 yes
Sn(1) O(11) C(11) 88.5(3) 1_555 1_555 yes
Se(11) C(11) O(11) 120.4(4) 1_555 1_555 yes
Se(11) C(11) C(12) 116.6(4) 1_555 1_555 yes
O(11) C(11) C(12) 123.0(5) 1_555 1_555 yes
C(11) C(12) C(13) 118.1(5) 1_555 1_555 yes
C(11) C(12) C(17) 123.3(5) 1_555 1_555 yes
C(13) C(12) C(17) 118.6(5) 1_555 1_555 yes
C(12) C(13) C(14) 120.4(5) 1_555 1_555 yes
C(12) C(13) H(11) 119.5 1_555 1_555 no
C(14) C(13) H(11) 120.1 1_555 1_555 no
C(13) C(14) C(15) 121.6(6) 1_555 1_555 yes
C(13) C(14) H(12) 118.9 1_555 1_555 no
C(15) C(14) H(12) 119.5 1_555 1_555 no
C(14) C(15) C(16) 117.8(6) 1_555 1_555 yes
C(14) C(15) C(18) 120.8(7) 1_555 1_555 yes
C(16) C(15) C(18) 121.3(6) 1_555 1_555 yes
C(15) C(16) C(17) 120.8(6) 1_555 1_555 yes
C(15) C(16) H(13) 118.5 1_555 1_555 no
C(17) C(16) H(13) 120.4 1_555 1_555 no
C(12) C(17) C(16) 120.7(6) 1_555 1_555 yes
C(12) C(17) H(14) 120.1 1_555 1_555 no
C(16) C(17) H(14) 119.1 1_555 1_555 no
C(15) C(18) H(15) 109.4 1_555 1_555 no
C(15) C(18) H(16) 110.2 1_555 1_555 no
C(15) C(18) H(17) 111.7 1_555 1_555 no
H(15) C(18) H(16) 107.2 1_555 1_555 no
H(15) C(18) H(17) 109.5 1_555 1_555 no
H(16) C(18) H(17) 108.7 1_555 1_555 no
Sn(1) C(21) C(22) 123.7(4) 1_555 1_555 yes
Sn(1) C(21) C(26) 118.8(4) 1_555 1_555 yes
C(22) C(21) C(26) 117.5(5) 1_555 1_555 yes
C(21) C(22) C(23) 120.8(5) 1_555 1_555 yes
C(21) C(22) H(21) 118.8 1_555 1_555 no
C(23) C(22) H(21) 120.4 1_555 1_555 no
C(22) C(23) C(24) 120.4(5) 1_555 1_555 yes
C(22) C(23) H(22) 119.6 1_555 1_555 no
C(24) C(23) H(22) 119.9 1_555 1_555 no
C(23) C(24) C(25) 119.3(5) 1_555 1_555 yes
C(23) C(24) H(23) 120.1 1_555 1_555 no
C(25) C(24) H(23) 120.6 1_555 1_555 no
C(24) C(25) C(26) 120.5(6) 1_555 1_555 yes
C(24) C(25) H(24) 120.0 1_555 1_555 no
C(26) C(25) H(24) 119.4 1_555 1_555 no
C(21) C(26) C(25) 121.4(5) 1_555 1_555 yes
C(21) C(26) H(25) 118.7 1_555 1_555 no
C(25) C(26) H(25) 119.9 1_555 1_555 no
Sn(1) C(31) C(32) 119.1(4) 1_555 1_555 yes
Sn(1) C(31) C(36) 122.1(4) 1_555 1_555 yes
C(32) C(31) C(36) 118.8(5) 1_555 1_555 yes
C(31) C(32) C(33) 120.8(6) 1_555 1_555 yes
C(31) C(32) H(31) 119.0 1_555 1_555 no
C(33) C(32) H(31) 120.3 1_555 1_555 no
C(32) C(33) C(34) 120.2(6) 1_555 1_555 yes
C(32) C(33) H(32) 120.7 1_555 1_555 no
C(34) C(33) H(32) 119.1 1_555 1_555 no
C(33) C(34) C(35) 119.7(6) 1_555 1_555 yes
C(33) C(34) H(33) 120.8 1_555 1_555 no
C(35) C(34) H(33) 119.4 1_555 1_555 no
C(34) C(35) C(36) 121.3(6) 1_555 1_555 yes
C(34) C(35) H(34) 118.1 1_555 1_555 no
C(36) C(35) H(34) 120.6 1_555 1_555 no
C(31) C(36) C(35) 119.2(6) 1_555 1_555 yes
C(31) C(36) H(35) 119.9 1_555 1_555 no
C(35) C(36) H(35) 120.9 1_555 1_555 no
Sn(1) C(41) C(42) 120.7(4) 1_555 1_555 yes
Sn(1) C(41) C(46) 121.5(4) 1_555 1_555 yes
C(42) C(41) C(46) 117.9(5) 1_555 1_555 yes
C(41) C(42) C(43) 121.0(6) 1_555 1_555 yes
C(41) C(42) H(41) 118.8 1_555 1_555 no
C(43) C(42) H(41) 120.1 1_555 1_555 no
C(42) C(43) C(44) 121.0(6) 1_555 1_555 yes
C(42) C(43) H(42) 119.5 1_555 1_555 no
C(44) C(43) H(42) 119.5 1_555 1_555 no
C(43) C(44) C(45) 118.3(6) 1_555 1_555 yes
C(43) C(44) H(43) 121.4 1_555 1_555 no
C(45) C(44) H(43) 120.3 1_555 1_555 no
C(44) C(45) C(46) 121.1(6) 1_555 1_555 yes
C(44) C(45) H(44) 120.5 1_555 1_555 no
C(46) C(45) H(44) 118.3 1_555 1_555 no
C(41) C(46) C(45) 120.6(6) 1_555 1_555 yes
C(41) C(46) H(45) 118.2 1_555 1_555 no
C(45) C(46) H(45) 121.1 1_555 1_555 no

loop_
_geom_bond_atom_site_label_1
_geom_bond_atom_site_label_2
_geom_bond_distance
_geom_bond_publ_flag
Sn(1) Se(11) 2.5515(7) yes
Sn(1) O(11) 3.068(4) yes
Sn(1) C(21) 2.121(5) yes
Sn(1) C(31) 2.145(5) yes
Sn(1) C(41) 2.128(5) yes
Se(11) C(11) 1.934(5) yes
O(11) C(11) 1.199(6) yes
C(11) C(12) 1.493(7) yes
C(12) C(13) 1.397(7) yes
C(12) C(17) 1.379(7) yes
C(13) C(14) 1.370(8) yes
C(13) H(11) 0.971 no
C(14) C(15) 1.382(8) yes
C(14) H(12) 0.966 no
C(15) C(16) 1.397(9) yes
C(15) C(18) 1.501(9) yes
C(16) C(17) 1.380(9) yes
C(16) H(13) 1.152 no
C(17) H(14) 0.978 no
C(18) H(15) 0.959 no
C(18) H(16) 0.969 no
C(18) H(17) 0.940 no
C(21) C(22) 1.382(7) yes
C(21) C(26) 1.388(7) yes
C(22) C(23) 1.385(8) yes
C(22) H(21) 0.971 no
C(23) C(24) 1.377(9) yes
C(23) H(22) 0.979 no
C(24) C(25) 1.358(9) yes
C(24) H(23) 0.966 no
C(25) C(26) 1.378(8) yes
C(25) H(24) 0.960 no
C(26) H(25) 0.976 no
C(31) C(32) 1.388(7) yes
C(31) C(36) 1.374(7) yes
C(32) C(33) 1.386(8) yes
C(32) H(31) 0.970 no
C(33) C(34) 1.37(1) yes
C(33) H(32) 0.956 no
C(34) C(35) 1.35(1) yes
C(34) H(33) 0.971 no
C(35) C(36) 1.413(9) yes
C(35) H(34) 0.957 no
C(36) H(35) 0.980 no
C(41) C(42) 1.362(8) yes
C(41) C(46) 1.364(8) yes
C(42) C(43) 1.382(9) yes
C(42) H(41) 0.960 no
C(43) C(44) 1.352(10) yes
C(43) H(42) 0.966 no
C(44) C(45) 1.355(10) yes
C(44) H(43) 0.968 no
C(45) C(46) 1.384(9) yes
C(45) H(44) 0.979 no
C(46) H(45) 0.973 no

loop_
_geom_contact_atom_site_label_1
_geom_contact_atom_site_label_2
_geom_contact_distance
_geom_contact_site_symmetry_2
Sn(1) Se(11) 2.5515(7) .
Sn(1) O(11) 3.068(4) .
O(11) C(25) 3.391(7) 1_556
C(13) C(14) 3.432(8) 2_667

loop_
_geom_torsion_atom_site_label_1
_geom_torsion_atom_site_label_2
_geom_torsion_atom_site_label_3
_geom_torsion_atom_site_label_4
_geom_torsion
_geom_torsion_site_symmetry_1
_geom_torsion_site_symmetry_2
_geom_torsion_site_symmetry_3
_geom_torsion_site_symmetry_4
_geom_torsion_publ_flag
Sn(1) Se(11) C(11) O(11) 12.1(4) 1_555 1_555 1_555 1_555 yes
Sn(1) Se(11) C(11) C(12) -167.5(3) 1_555 1_555 1_555 1_555 yes
Sn(1) O(11) C(11) Se(11) -10.0(4) 1_555 1_555 1_555 1_555 yes
Sn(1) O(11) C(11) C(12) 169.5(4) 1_555 1_555 1_555 1_555 yes
Sn(1) C(21) C(22) C(23) -178.3(4) 1_555 1_555 1_555 1_555 yes
Sn(1) C(21) C(26) C(25) 179.1(4) 1_555 1_555 1_555 1_555 yes
Sn(1) C(31) C(32) C(33) -178.0(5) 1_555 1_555 1_555 1_555 yes
Sn(1) C(31) C(36) C(35) 178.5(4) 1_555 1_555 1_555 1_555 yes
Sn(1) C(41) C(42) C(43) -179.2(5) 1_555 1_555 1_555 1_555 yes
Sn(1) C(41) C(46) C(45) -179.5(5) 1_555 1_555 1_555 1_555 yes
Se(11) Sn(1) O(11) C(11) 7.8(3) 1_555 1_555 1_555 1_555 yes
Se(11) Sn(1) C(21) C(22) 45.1(5) 1_555 1_555 1_555 1_555 yes
Se(11) Sn(1) C(21) C(26) -134.9(4) 1_555 1_555 1_555 1_555 yes
Se(11) Sn(1) C(31) C(32) 64.7(4) 1_555 1_555 1_555 1_555 yes
Se(11) Sn(1) C(31) C(36) -112.8(4) 1_555 1_555 1_555 1_555 yes
Se(11) Sn(1) C(41) C(42) -129.1(5) 1_555 1_555 1_555 1_555 yes
Se(11) Sn(1) C(41) C(46) 49.9(5) 1_555 1_555 1_555 1_555 yes
Se(11) C(11) C(12) C(13) 171.0(4) 1_555 1_555 1_555 1_555 yes
Se(11) C(11) C(12) C(17) -8.6(7) 1_555 1_555 1_555 1_555 yes
O(11) Sn(1) Se(11) C(11) -4.8(2) 1_555 1_555 1_555 1_555 yes
O(11) Sn(1) C(21) C(22) -6.5(4) 1_555 1_555 1_555 1_555 yes
O(11) Sn(1) C(21) C(26) 173.5(4) 1_555 1_555 1_555 1_555 yes
O(11) Sn(1) C(31) C(32) 72.1(6) 1_555 1_555 1_555 1_555 yes
O(11) Sn(1) C(31) C(36) -105.5(5) 1_555 1_555 1_555 1_555 yes
O(11) Sn(1) C(41) C(42) -80.6(5) 1_555 1_555 1_555 1_555 yes
O(11) Sn(1) C(41) C(46) 98.4(5) 1_555 1_555 1_555 1_555 yes
O(11) C(11) C(12) C(13) -8.5(8) 1_555 1_555 1_555 1_555 yes
O(11) C(11) C(12) C(17) 171.8(5) 1_555 1_555 1_555 1_555 yes
C(11) Se(11) Sn(1) C(21) -72.8(2) 1_555 1_555 1_555 1_555 yes
C(11) Se(11) Sn(1) C(31) 171.7(2) 1_555 1_555 1_555 1_555 yes
C(11) Se(11) Sn(1) C(41) 54.9(2) 1_555 1_555 1_555 1_555 yes
C(11) O(11) Sn(1) C(21) 130.9(3) 1_555 1_555 1_555 1_555 yes
C(11) O(11) Sn(1) C(31) -0.8(6) 1_555 1_555 1_555 1_555 yes
C(11) O(11) Sn(1) C(41) -115.2(3) 1_555 1_555 1_555 1_555 yes
C(11) C(12) C(13) C(14) -178.3(5) 1_555 1_555 1_555 1_555 yes
C(11) C(12) C(17) C(16) -179.8(6) 1_555 1_555 1_555 1_555 yes
C(12) C(13) C(14) C(15) -2.0(9) 1_555 1_555 1_555 1_555 yes
C(12) C(17) C(16) C(15) -1(1) 1_555 1_555 1_555 1_555 yes
C(13) C(12) C(17) C(16) 0.6(10) 1_555 1_555 1_555 1_555 yes
C(13) C(14) C(15) C(16) 0.6(10) 1_555 1_555 1_555 1_555 yes
C(13) C(14) C(15) C(18) -177.8(6) 1_555 1_555 1_555 1_555 yes
C(14) C(13) C(12) C(17) 1.3(8) 1_555 1_555 1_555 1_555 yes
C(14) C(15) C(16) C(17) 1(1) 1_555 1_555 1_555 1_555 yes
C(17) C(16) C(15) C(18) 179.7(7) 1_555 1_555 1_555 1_555 yes
C(21) Sn(1) C(31) C(32) -56.2(5) 1_555 1_555 1_555 1_555 yes
C(21) Sn(1) C(31) C(36) 126.2(4) 1_555 1_555 1_555 1_555 yes
C(21) Sn(1) C(41) C(42) 0.5(5) 1_555 1_555 1_555 1_555 yes
C(21) Sn(1) C(41) C(46) 179.5(5) 1_555 1_555 1_555 1_555 yes
C(21) C(22) C(23) C(24) -2.0(10) 1_555 1_555 1_555 1_555 yes
C(21) C(26) C(25) C(24) 0.4(9) 1_555 1_555 1_555 1_555 yes
C(22) C(21) Sn(1) C(31) 155.2(4) 1_555 1_555 1_555 1_555 yes
C(22) C(21) Sn(1) C(41) -80.9(5) 1_555 1_555 1_555 1_555 yes
C(22) C(21) C(26) C(25) -0.9(8) 1_555 1_555 1_555 1_555 yes
C(22) C(23) C(24) C(25) 1.4(10) 1_555 1_555 1_555 1_555 yes
C(23) C(22) C(21) C(26) 1.7(8) 1_555 1_555 1_555 1_555 yes
C(23) C(24) C(25) C(26) -0.7(10) 1_555 1_555 1_555 1_555 yes
C(26) C(21) Sn(1) C(31) -24.8(5) 1_555 1_555 1_555 1_555 yes
C(26) C(21) Sn(1) C(41) 99.0(4) 1_555 1_555 1_555 1_555 yes
C(31) Sn(1) C(41) C(42) 122.4(5) 1_555 1_555 1_555 1_555 yes
C(31) Sn(1) C(41) C(46) -58.6(5) 1_555 1_555 1_555 1_555 yes
C(31) C(32) C(33) C(34) 0(1) 1_555 1_555 1_555 1_555 yes
C(31) C(36) C(35) C(34) 0(1) 1_555 1_555 1_555 1_555 yes
C(32) C(31) Sn(1) C(41) 179.5(4) 1_555 1_555 1_555 1_555 yes
C(32) C(31) C(36) C(35) 1.0(9) 1_555 1_555 1_555 1_555 yes
C(32) C(33) C(34) C(35) 0(1) 1_555 1_555 1_555 1_555 yes
C(33) C(32) C(31) C(36) -0.3(9) 1_555 1_555 1_555 1_555 yes
C(33) C(34) C(35) C(36) 0(1) 1_555 1_555 1_555 1_555 yes
C(36) C(31) Sn(1) C(41) 1.9(5) 1_555 1_555 1_555 1_555 yes
C(41) C(42) C(43) C(44) -1(1) 1_555 1_555 1_555 1_555 yes
C(41) C(46) C(45) C(44) -1(1) 1_555 1_555 1_555 1_555 yes
C(42) C(41) C(46) C(45) -0.5(10) 1_555 1_555 1_555 1_555 yes
C(42) C(43) C(44) C(45) -1(1) 1_555 1_555 1_555 1_555 yes
C(43) C(42) C(41) C(46) 1(1) 1_555 1_555 1_555 1_555 yes
C(43) C(44) C(45) C(46) 2(1) 1_555 1_555 1_555 1_555 yes
